data_7049010
loop_
_publ_author_name
'Ageshina, Alexandra A.'
'Sterligov, Grigorii K.'
'Rzhevskiy, Sergey A.'
'Topchiy, Maxim A.'
'Chesnokov, Gleb A.'
'Gribanov, Pavel S.'
'Melnikova, Elizaveta K.'
'Nechaev, Mikhail S.'
'Asachenko, Andrey F.'
'Bermeshev, Maxim V.'

_publ_section_title
;
 Mixed er-NHC/phosphine Pd(ii) complexes and their catalytic activity in
 the Buchwald-Hartwig reaction under solvent-free conditions.
;
_journal_issue 10
_journal_name_full 'Dalton transactions (Cambridge, England : 2003)'
_journal_page_first 3447
_journal_page_last 3452
_journal_paper_doi 10.1039/c9dt00216b
_journal_volume 48
_journal_year 2019
_chemical_formula_moiety 'C54 H75 Cl2 N2 O2 P Pd'
_chemical_formula_sum 'C54 H75 Cl2 N2 O2 P Pd'
_chemical_formula_weight 992.43
_space_group_crystal_system triclinic
_space_group_IT_number 2
_space_group_name_Hall '-P 1'
_space_group_name_H-M_alt 'P -1'
_symmetry_space_group_name_Hall '-P 1'
_symmetry_space_group_name_H-M 'P -1'
_atom_sites_solution_hydrogens geom
_audit_creation_method SHELXL-2014/6
_audit_update_record
;
2018-12-05 deposited with the CCDC.    2019-02-13 downloaded from the CCDC.
;
_cell_angle_alpha 109.887(3)
_cell_angle_beta 101.799(3)
_cell_angle_gamma 91.081(3)
_cell_formula_units_Z 4
_cell_length_a 12.8496(18)
_cell_length_b 19.538(3)
_cell_length_c 23.526(3)
_cell_measurement_reflns_used 17852
_cell_measurement_temperature 120(2)
_cell_measurement_theta_max 30
_cell_measurement_theta_min 3
_cell_volume 5411.6(13)
_computing_cell_refinement 'APEX2 (Bruker, 2005)'
_computing_data_collection 'APEX2 (Bruker, 2005)'
_computing_data_reduction 'APEX2 (Bruker, 2005)'
_computing_molecular_graphics 'SHELXL-2014/6 (Sheldrick, 2014)'
_computing_publication_material 'SHELXL-2014/6 (Sheldrick, 2014)'
_computing_structure_refinement 'SHELXL-2014/6 (Sheldrick, 2014)'
_computing_structure_solution 'APEX2 (Bruker, 2005)'
_diffrn_ambient_temperature 120(2)
_diffrn_measured_fraction_theta_full 0.999
_diffrn_measured_fraction_theta_max 0.997
_diffrn_measurement_device_type 'Bruker APEX2 DUO CCD area detector'
_diffrn_measurement_method 'phi and omega scans'
_diffrn_radiation_type MoK\a
_diffrn_radiation_wavelength 0.71073
_diffrn_reflns_av_R_equivalents 0.0550
_diffrn_reflns_av_unetI/netI 0.0823
_diffrn_reflns_Laue_measured_fraction_full 0.999
_diffrn_reflns_Laue_measured_fraction_max 0.997
_diffrn_reflns_limit_h_max 16
_diffrn_reflns_limit_h_min -16
_diffrn_reflns_limit_k_max 25
_diffrn_reflns_limit_k_min -25
_diffrn_reflns_limit_l_max 31
_diffrn_reflns_limit_l_min -30
_diffrn_reflns_number 59174
_diffrn_reflns_point_group_measured_fraction_full 0.999
_diffrn_reflns_point_group_measured_fraction_max 0.997
_diffrn_reflns_theta_full 25.242
_diffrn_reflns_theta_max 28.000
_diffrn_reflns_theta_min 0.944
_exptl_absorpt_coefficient_mu 0.510
_exptl_absorpt_correction_type multi-scan
_exptl_absorpt_process_details 'APEX2 (Bruker, 2005)'
_exptl_crystal_colour yellow
_exptl_crystal_density_diffrn 1.218
_exptl_crystal_description prism
_exptl_crystal_F_000 2096
_exptl_crystal_size_max 0.350
_exptl_crystal_size_mid 0.250
_exptl_crystal_size_min 0.200
_exptl_transmission_factor_max 0.7466
_exptl_transmission_factor_min 0.6432
_refine_diff_density_max 1.331
_refine_diff_density_min -1.261
_refine_diff_density_rms 0.094
_refine_ls_extinction_method none
_refine_ls_goodness_of_fit_ref 1.010
_refine_ls_hydrogen_treatment constr
_refine_ls_matrix_type full
_refine_ls_number_parameters 1147
_refine_ls_number_reflns 26014
_refine_ls_number_restraints 0
_refine_ls_restrained_S_all 1.010
_refine_ls_R_factor_all 0.0774
_refine_ls_R_factor_gt 0.0488
_refine_ls_shift/su_max 0.004
_refine_ls_shift/su_mean 0.000
_refine_ls_structure_factor_coef Fsqd
_refine_ls_weighting_details 'w=1/[\s^2^(Fo^2^)+(0.0518P)^2^+0.9452P] where P=(Fo^2^+2Fc^2^)/3'
_refine_ls_weighting_scheme calc
_refine_ls_wR_factor_gt 0.1081
_refine_ls_wR_factor_ref 0.1210
_reflns_Friedel_coverage 0.000
_reflns_number_gt 18359
_reflns_number_total 26014
_reflns_threshold_expression 'I > 2\s(I)'
_cod_data_source_file c9dt00216b2.cif
_cod_data_source_block 3a
_cod_depositor_comments 'Adding full bibliography for 7049010--7049011.cif.'
_cod_database_code 7049010
_shelx_space_group_comment
;
The symmetry employed for this shelxl refinement is uniquely defined
by the following loop, which should always be used as a source of
symmetry information in preference to the above space-group names.
They are only intended as comments.
;
_shelxl_version_number 2014/6

loop_
_space_group_symop_operation_xyz
'x, y, z'
'-x, -y, -z'

loop_
_atom_site_label
_atom_site_type_symbol
_atom_site_fract_x
_atom_site_fract_y
_atom_site_fract_z
_atom_site_U_iso_or_equiv
_atom_site_adp_type
_atom_site_occupancy
_atom_site_site_symmetry_order
_atom_site_calc_flag
_atom_site_refinement_flags_posn
_atom_site_refinement_flags_adp
_atom_site_refinement_flags_occupancy
_atom_site_disorder_assembly
_atom_site_disorder_group
Pd1 Pd 0.29881(2) 0.74260(2) 0.19303(2) 0.01521(6) Uani 1 1 d . . . . .
Pd1A Pd 0.72716(2) 0.30722(2) 0.27081(2) 0.01626(6) Uani 1 1 d . . . . .
O1 O 0.25696(19) 0.72620(13) 0.46468(11) 0.0292(6) Uani 1 1 d . . . . .
O1A O 1.00921(19) 0.21233(13) 0.41558(12) 0.0340(6) Uani 1 1 d . . . . .
O2 O 0.54695(17) 0.69461(12) 0.36947(10) 0.0229(5) Uani 1 1 d . . . . .
O2A O 0.92792(19) -0.01325(12) 0.25548(12) 0.0311(6) Uani 1 1 d . . . . .
N1 N 0.3783(2) 0.77172(14) 0.09036(12) 0.0191(6) Uani 1 1 d . . . . .
N1A N 0.68361(19) 0.46442(14) 0.29293(12) 0.0169(5) Uani 1 1 d . . . . .
N2 N 0.2325(2) 0.68569(14) 0.05661(12) 0.0197(6) Uani 1 1 d . . . . .
N2A N 0.5323(2) 0.38364(14) 0.26209(13) 0.0208(6) Uani 1 1 d . . . . .
C1 C 0.3260(4) 0.6989(3) -0.0196(2) 0.0320(15) Uani 0.711(7) 1 d . . P A 1
H1A H 0.3182 0.6982 -0.0625 0.038 Uiso 0.711(7) 1 calc R U P A 1
H1B H 0.3765 0.6633 -0.0129 0.038 Uiso 0.711(7) 1 calc R U P A 1
C1' C 0.2475(9) 0.7639(7) -0.0097(6) 0.030(3) Uani 0.289(7) 1 d . . P A 2
H1'A H 0.2419 0.7637 -0.0524 0.036 Uiso 0.289(7) 1 calc R U P A 2
H1'B H 0.2018 0.7997 0.0115 0.036 Uiso 0.289(7) 1 calc R U P A 2
C1A C 0.5095(3) 0.5131(2) 0.2851(2) 0.0433(11) Uani 1 1 d . . . . .
H1AA H 0.5084 0.5246 0.3293 0.052 Uiso 1 1 calc R U . . .
H1AB H 0.4668 0.5477 0.2700 0.052 Uiso 1 1 calc R U . . .
C2A C 0.6220(2) 0.52279(18) 0.27926(16) 0.0240(7) Uani 1 1 d . . . . .
H2AA H 0.6224 0.5207 0.2367 0.029 Uiso 1 1 calc R U . . .
H2AB H 0.6559 0.5713 0.3086 0.029 Uiso 1 1 calc R U . . .
C2 C 0.3666(3) 0.7775(2) 0.02838(16) 0.0358(9) Uani 1 1 d . . . . .
H2C H 0.4091 0.7415 0.0045 0.043 Uiso 0.289(7) 1 calc R U P A 2
H2D H 0.3962 0.8269 0.0334 0.043 Uiso 0.289(7) 1 calc R U P A 2
H2A H 0.4360 0.7942 0.0230 0.043 Uiso 0.711(7) 1 calc R U P A 1
H2B H 0.3144 0.8127 0.0229 0.043 Uiso 0.711(7) 1 calc R U P A 1
C3 C 0.3093(2) 0.73041(16) 0.10371(14) 0.0177(6) Uani 1 1 d . . . . .
C3A C 0.6394(2) 0.39613(16) 0.28039(14) 0.0166(6) Uani 1 1 d . . . . .
C4A C 0.4611(3) 0.43824(19) 0.24944(19) 0.0325(9) Uani 1 1 d . . . . .
H4AA H 0.4464 0.4306 0.2046 0.039 Uiso 1 1 calc R U . . .
H4AB H 0.3923 0.4311 0.2603 0.039 Uiso 1 1 calc R U . . .
C4 C 0.2207(3) 0.6812(2) -0.00839(15) 0.0336(9) Uani 1 1 d . . . . .
H4C H 0.1469 0.6617 -0.0320 0.040 Uiso 0.289(7) 1 calc R U P A 2
H4D H 0.2703 0.6476 -0.0280 0.040 Uiso 0.289(7) 1 calc R U P A 2
H4A H 0.1702 0.7159 -0.0171 0.040 Uiso 0.711(7) 1 calc R U P A 1
H4B H 0.1912 0.6312 -0.0367 0.040 Uiso 0.711(7) 1 calc R U P A 1
C5A C 0.4783(2) 0.31508(17) 0.25732(16) 0.0214(7) Uani 1 1 d . . . . .
C5 C 0.1593(2) 0.63593(17) 0.06690(14) 0.0216(7) Uani 1 1 d . . . . .
C6 C 0.0525(3) 0.64980(18) 0.06457(16) 0.0266(8) Uani 1 1 d . . . . .
C6A C 0.4689(2) 0.30533(19) 0.31307(18) 0.0271(8) Uani 1 1 d . . . . .
C7 C -0.0150(3) 0.6000(2) 0.07477(17) 0.0338(9) Uani 1 1 d . . . . .
H7 H -0.0875 0.6089 0.0744 0.041 Uiso 1 1 calc R U . . .
C7A C 0.4166(3) 0.2397(2) 0.30805(19) 0.0320(9) Uani 1 1 d . . . . .
H7A H 0.4109 0.2310 0.3447 0.038 Uiso 1 1 calc R U . . .
C8A C 0.3728(3) 0.1867(2) 0.2507(2) 0.0351(9) Uani 1 1 d . . . . .
H8A H 0.3395 0.1417 0.2483 0.042 Uiso 1 1 calc R U . . .
C8 C 0.0212(3) 0.5388(2) 0.08528(17) 0.0371(9) Uani 1 1 d . . . . .
H8 H -0.0257 0.5062 0.0927 0.044 Uiso 1 1 calc R U . . .
C9 C 0.1263(3) 0.52460(19) 0.08497(16) 0.0313(8) Uani 1 1 d . . . . .
H9 H 0.1505 0.4819 0.0919 0.038 Uiso 1 1 calc R U . . .
C9A C 0.3776(3) 0.19952(19) 0.19711(19) 0.0303(8) Uani 1 1 d . . . . .
H9A H 0.3451 0.1637 0.1581 0.036 Uiso 1 1 calc R U . . .
C10 C 0.1973(3) 0.57158(18) 0.07475(15) 0.0252(8) Uani 1 1 d . . . . .
C10A C 0.4293(2) 0.26410(18) 0.19912(17) 0.0239(7) Uani 1 1 d . . . . .
C11 C 0.4722(2) 0.81290(18) 0.13625(15) 0.0214(7) Uani 1 1 d . . . . .
C11A C 0.7961(2) 0.48728(17) 0.32235(15) 0.0199(7) Uani 1 1 d . . . . .
C12 C 0.5659(3) 0.77684(19) 0.14379(16) 0.0258(8) Uani 1 1 d . . . . .
C12A C 0.8294(3) 0.51027(18) 0.38740(15) 0.0232(7) Uani 1 1 d . . . . .
C13A C 0.9350(3) 0.5373(2) 0.41418(17) 0.0324(9) Uani 1 1 d . . . . .
H13A H 0.9594 0.5516 0.4579 0.039 Uiso 1 1 calc R U . . .
C13 C 0.6572(3) 0.8187(2) 0.18521(18) 0.0356(9) Uani 1 1 d . . . . .
H13 H 0.7210 0.7960 0.1917 0.043 Uiso 1 1 calc R U . . .
C14A C 1.0061(3) 0.5438(2) 0.37877(18) 0.0402(10) Uani 1 1 d . . . . .
H14A H 1.0781 0.5629 0.3983 0.048 Uiso 1 1 calc R U . . .
C14 C 0.6564(3) 0.8926(2) 0.21695(19) 0.0418(10) Uani 1 1 d . . . . .
H14 H 0.7192 0.9200 0.2453 0.050 Uiso 1 1 calc R U . . .
C15A C 0.9723(3) 0.5227(2) 0.31533(17) 0.0338(9) Uani 1 1 d . . . . .
H15A H 1.0213 0.5279 0.2915 0.041 Uiso 1 1 calc R U . . .
C15 C 0.5650(3) 0.92649(19) 0.20756(18) 0.0342(9) Uani 1 1 d . . . . .
H15 H 0.5658 0.9774 0.2293 0.041 Uiso 1 1 calc R U . . .
C16 C 0.4713(3) 0.88801(18) 0.16696(16) 0.0242(7) Uani 1 1 d . . . . .
C16A C 0.8664(2) 0.49352(18) 0.28521(15) 0.0240(7) Uani 1 1 d . . . . .
C17A C 0.4216(3) 0.27842(19) 0.13850(17) 0.0278(8) Uani 1 1 d . . . . .
H17A H 0.4761 0.3196 0.1461 0.033 Uiso 1 1 calc R U . . .
C17 C 0.0060(3) 0.71337(19) 0.04796(17) 0.0317(9) Uani 1 1 d . . . . .
H17 H 0.0664 0.7498 0.0537 0.038 Uiso 1 1 calc R U . . .
C18A C 0.4412(3) 0.2121(2) 0.08478(18) 0.0366(9) Uani 1 1 d . . . . .
H18A H 0.5142 0.1993 0.0953 0.055 Uiso 1 1 calc R U . . .
H18B H 0.4315 0.2243 0.0470 0.055 Uiso 1 1 calc R U . . .
H18C H 0.3903 0.1705 0.0777 0.055 Uiso 1 1 calc R U . . .
C18 C -0.0698(3) 0.7522(2) 0.0883(2) 0.0424(11) Uani 1 1 d . . . . .
H18D H -0.0323 0.7694 0.1321 0.064 Uiso 1 1 calc R U . . .
H18E H -0.1316 0.7180 0.0818 0.064 Uiso 1 1 calc R U . . .
H18F H -0.0940 0.7940 0.0770 0.064 Uiso 1 1 calc R U . . .
C19A C 0.3102(3) 0.3018(2) 0.1186(2) 0.0388(10) Uani 1 1 d . . . . .
H19A H 0.2959 0.3434 0.1527 0.058 Uiso 1 1 calc R U . . .
H19B H 0.2559 0.2609 0.1081 0.058 Uiso 1 1 calc R U . . .
H19C H 0.3078 0.3161 0.0822 0.058 Uiso 1 1 calc R U . . .
C19 C -0.0540(3) 0.6866(2) -0.02047(19) 0.0473(11) Uani 1 1 d . . . . .
H19D H -0.0079 0.6583 -0.0465 0.071 Uiso 1 1 calc R U . . .
H19E H -0.0735 0.7287 -0.0326 0.071 Uiso 1 1 calc R U . . .
H19F H -0.1189 0.6556 -0.0260 0.071 Uiso 1 1 calc R U . . .
C20 C 0.3096(3) 0.55041(18) 0.06870(17) 0.0295(8) Uani 1 1 d . . . . .
H20 H 0.3589 0.5964 0.0860 0.035 Uiso 1 1 calc R U . . .
C20A C 0.5062(3) 0.3651(2) 0.37655(17) 0.0317(8) Uani 1 1 d . . . . .
H20A H 0.5692 0.3945 0.3747 0.038 Uiso 1 1 calc R U . . .
C21 C 0.3127(3) 0.5139(2) 0.00030(19) 0.0418(10) Uani 1 1 d . . . . .
H21D H 0.2896 0.5471 -0.0220 0.063 Uiso 1 1 calc R U . . .
H21E H 0.2648 0.4686 -0.0179 0.063 Uiso 1 1 calc R U . . .
H21F H 0.3858 0.5027 -0.0029 0.063 Uiso 1 1 calc R U . . .
C21A C 0.4193(3) 0.4168(2) 0.39068(19) 0.0465(11) Uani 1 1 d . . . . .
H21A H 0.4031 0.4397 0.3591 0.070 Uiso 1 1 calc R U . . .
H21B H 0.4445 0.4547 0.4316 0.070 Uiso 1 1 calc R U . . .
H21C H 0.3546 0.3891 0.3903 0.070 Uiso 1 1 calc R U . . .
C22A C 0.5411(3) 0.3379(3) 0.4303(2) 0.0483(11) Uani 1 1 d . . . . .
H22A H 0.5943 0.3030 0.4208 0.072 Uiso 1 1 calc R U . . .
H22B H 0.4790 0.3138 0.4366 0.072 Uiso 1 1 calc R U . . .
H22C H 0.5723 0.3794 0.4681 0.072 Uiso 1 1 calc R U . . .
C22 C 0.3520(3) 0.5006(2) 0.1042(2) 0.0427(10) Uani 1 1 d . . . . .
H22D H 0.3452 0.5223 0.1473 0.064 Uiso 1 1 calc R U . . .
H22E H 0.4273 0.4949 0.1033 0.064 Uiso 1 1 calc R U . . .
H22F H 0.3106 0.4526 0.0847 0.064 Uiso 1 1 calc R U . . .
C23 C 0.3738(3) 0.92878(18) 0.15519(16) 0.0263(8) Uani 1 1 d . . . . .
H23 H 0.3109 0.8920 0.1317 0.032 Uiso 1 1 calc R U . . .
C23A C 0.8323(3) 0.47357(18) 0.21549(15) 0.0246(7) Uani 1 1 d . . . . .
H23A H 0.7595 0.4465 0.2011 0.030 Uiso 1 1 calc R U . . .
C24 C 0.3484(3) 0.97860(19) 0.21546(18) 0.0349(9) Uani 1 1 d . . . . .
H24D H 0.3393 0.9499 0.2414 0.052 Uiso 1 1 calc R U . . .
H24E H 0.2824 1.0008 0.2060 0.052 Uiso 1 1 calc R U . . .
H24F H 0.4072 1.0171 0.2377 0.052 Uiso 1 1 calc R U . . .
C24A C 0.8262(3) 0.5424(2) 0.19834(18) 0.0349(9) Uani 1 1 d . . . . .
H24A H 0.7795 0.5748 0.2210 0.052 Uiso 1 1 calc R U . . .
H24B H 0.7973 0.5287 0.1536 0.052 Uiso 1 1 calc R U . . .
H24C H 0.8979 0.5679 0.2094 0.052 Uiso 1 1 calc R U . . .
C25A C 0.9082(3) 0.4240(2) 0.18234(16) 0.0312(8) Uani 1 1 d . . . . .
H25A H 0.9129 0.3806 0.1943 0.047 Uiso 1 1 calc R U . . .
H25B H 0.9792 0.4506 0.1940 0.047 Uiso 1 1 calc R U . . .
H25C H 0.8811 0.4090 0.1374 0.047 Uiso 1 1 calc R U . . .
C25 C 0.3920(3) 0.9744(2) 0.1153(2) 0.0441(10) Uani 1 1 d . . . . .
H25D H 0.4073 0.9422 0.0764 0.066 Uiso 1 1 calc R U . . .
H25E H 0.4526 1.0115 0.1380 0.066 Uiso 1 1 calc R U . . .
H25F H 0.3277 0.9985 0.1063 0.066 Uiso 1 1 calc R U . . .
C26 C 0.5711(3) 0.69700(18) 0.10513(16) 0.0262(8) Uani 1 1 d . . . . .
H26 H 0.4978 0.6711 0.0935 0.031 Uiso 1 1 calc R U . . .
C26A C 0.7518(3) 0.50939(18) 0.42882(15) 0.0253(7) Uani 1 1 d . . . . .
H26A H 0.6949 0.4683 0.4045 0.030 Uiso 1 1 calc R U . . .
C27A C 0.6971(3) 0.5801(2) 0.44565(17) 0.0351(9) Uani 1 1 d . . . . .
H27A H 0.6586 0.5866 0.4076 0.053 Uiso 1 1 calc R U . . .
H27B H 0.7510 0.6216 0.4691 0.053 Uiso 1 1 calc R U . . .
H27C H 0.6465 0.5773 0.4710 0.053 Uiso 1 1 calc R U . . .
C27 C 0.6472(3) 0.6576(2) 0.13971(18) 0.0367(9) Uani 1 1 d . . . . .
H27D H 0.6319 0.6662 0.1806 0.055 Uiso 1 1 calc R U . . .
H27E H 0.7211 0.6763 0.1448 0.055 Uiso 1 1 calc R U . . .
H27F H 0.6375 0.6050 0.1159 0.055 Uiso 1 1 calc R U . . .
C28 C 0.6060(3) 0.6916(2) 0.04530(19) 0.0421(10) Uani 1 1 d . . . . .
H28D H 0.5534 0.7118 0.0204 0.063 Uiso 1 1 calc R U . . .
H28E H 0.6111 0.6403 0.0215 0.063 Uiso 1 1 calc R U . . .
H28F H 0.6759 0.7194 0.0558 0.063 Uiso 1 1 calc R U . . .
C28A C 0.8042(3) 0.4964(2) 0.48849(17) 0.0382(9) Uani 1 1 d . . . . .
H28A H 0.8402 0.4515 0.4780 0.057 Uiso 1 1 calc R U . . .
H28B H 0.7493 0.4916 0.5107 0.057 Uiso 1 1 calc R U . . .
H28C H 0.8565 0.5379 0.5149 0.057 Uiso 1 1 calc R U . . .
C29A C 0.7683(2) 0.13220(18) 0.17272(15) 0.0214(7) Uani 1 1 d . . . . .
H29A H 0.7856 0.1552 0.1434 0.026 Uiso 1 1 calc R U . . .
C29 C 0.1323(2) 0.77109(17) 0.29935(14) 0.0187(7) Uani 1 1 d . . . . .
H29 H 0.1195 0.8198 0.2955 0.022 Uiso 1 1 calc R U . . .
C30A C 0.6466(2) 0.11233(18) 0.15414(15) 0.0230(7) Uani 1 1 d . . . . .
H30A H 0.6258 0.0849 0.1792 0.028 Uiso 1 1 calc R U . . .
H30B H 0.6096 0.1575 0.1624 0.028 Uiso 1 1 calc R U . . .
C30 C 0.0470(2) 0.71573(19) 0.24814(16) 0.0246(7) Uani 1 1 d . . . . .
H30C H 0.0528 0.6668 0.2516 0.029 Uiso 1 1 calc R U . . .
H30D H 0.0586 0.7125 0.2070 0.029 Uiso 1 1 calc R U . . .
C31A C 0.6128(3) 0.06556(19) 0.08503(16) 0.0300(8) Uani 1 1 d . . . . .
H31A H 0.5344 0.0533 0.0734 0.036 Uiso 1 1 calc R U . . .
H31B H 0.6313 0.0939 0.0601 0.036 Uiso 1 1 calc R U . . .
C31 C -0.0648(3) 0.7395(2) 0.25399(18) 0.0330(9) Uani 1 1 d . . . . .
H31C H -0.0720 0.7866 0.2471 0.040 Uiso 1 1 calc R U . . .
H31D H -0.1193 0.7027 0.2216 0.040 Uiso 1 1 calc R U . . .
C32A C 0.6681(3) -0.0050(2) 0.07055(18) 0.0389(10) Uani 1 1 d . . . . .
H32A H 0.6486 -0.0326 0.0254 0.047 Uiso 1 1 calc R U . . .
H32B H 0.6435 -0.0358 0.0919 0.047 Uiso 1 1 calc R U . . .
C32 C -0.0847(3) 0.7481(2) 0.3180(2) 0.0418(10) Uani 1 1 d . . . . .
H32C H -0.1552 0.7668 0.3213 0.050 Uiso 1 1 calc R U . . .
H32D H -0.0863 0.6997 0.3229 0.050 Uiso 1 1 calc R U . . .
C33A C 0.7900(3) 0.0120(2) 0.09180(18) 0.0391(10) Uani 1 1 d . . . . .
H33A H 0.8157 0.0365 0.0660 0.047 Uiso 1 1 calc R U . . .
H33B H 0.8238 -0.0343 0.0857 0.047 Uiso 1 1 calc R U . . .
C33 C 0.0025(3) 0.8008(2) 0.37013(19) 0.0377(9) Uani 1 1 d . . . . .
H33C H -0.0089 0.8021 0.4108 0.045 Uiso 1 1 calc R U . . .
H33D H -0.0020 0.8508 0.3687 0.045 Uiso 1 1 calc R U . . .
C34 C 0.1139(3) 0.77654(19) 0.36311(16) 0.0265(8) Uani 1 1 d . . . . .
H34C H 0.1692 0.8122 0.3961 0.032 Uiso 1 1 calc R U . . .
H34D H 0.1204 0.7284 0.3681 0.032 Uiso 1 1 calc R U . . .
C34A C 0.8241(3) 0.06155(18) 0.16055(17) 0.0302(8) Uani 1 1 d . . . . .
H34A H 0.8057 0.0350 0.1868 0.036 Uiso 1 1 calc R U . . .
H34B H 0.9024 0.0738 0.1719 0.036 Uiso 1 1 calc R U . . .
C35 C 0.3546(2) 0.83582(16) 0.35209(14) 0.0173(6) Uani 1 1 d . . . . .
H35 H 0.3694 0.8265 0.3921 0.021 Uiso 1 1 calc R U . . .
C35A C 0.9607(2) 0.22145(18) 0.25742(15) 0.0224(7) Uani 1 1 d . . . . .
H35A H 1.0005 0.1818 0.2671 0.027 Uiso 1 1 calc R U . . .
C36 C 0.3006(2) 0.90742(16) 0.36141(15) 0.0213(7) Uani 1 1 d . . . . .
H36C H 0.2846 0.9169 0.3219 0.026 Uiso 1 1 calc R U . . .
H36D H 0.2324 0.9026 0.3737 0.026 Uiso 1 1 calc R U . . .
C36A C 1.0026(3) 0.29499(19) 0.31066(17) 0.0275(8) Uani 1 1 d . . . . .
H36A H 0.9623 0.3345 0.3022 0.033 Uiso 1 1 calc R U . . .
H36B H 0.9908 0.2921 0.3501 0.033 Uiso 1 1 calc R U . . .
C37 C 0.3740(3) 0.97141(17) 0.41167(16) 0.0260(8) Uani 1 1 d . . . . .
H37C H 0.3390 1.0171 0.4164 0.031 Uiso 1 1 calc R U . . .
H37D H 0.3854 0.9633 0.4517 0.031 Uiso 1 1 calc R U . . .
C37A C 1.1221(3) 0.3133(2) 0.31710(18) 0.0368(9) Uani 1 1 d . . . . .
H37A H 1.1466 0.3609 0.3508 0.044 Uiso 1 1 calc R U . . .
H37B H 1.1628 0.2755 0.3284 0.044 Uiso 1 1 calc R U . . .
C38 C 0.4822(3) 0.97986(17) 0.39583(16) 0.0266(8) Uani 1 1 d . . . . .
H38C H 0.5289 1.0196 0.4305 0.032 Uiso 1 1 calc R U . . .
H38D H 0.4718 0.9935 0.3583 0.032 Uiso 1 1 calc R U . . .
C38A C 1.1444(3) 0.3168(2) 0.25715(19) 0.0378(10) Uani 1 1 d . . . . .
H38A H 1.1108 0.3584 0.2484 0.045 Uiso 1 1 calc R U . . .
H38B H 1.2224 0.3250 0.2617 0.045 Uiso 1 1 calc R U . . .
C39 C 0.5360(3) 0.90864(17) 0.38429(16) 0.0255(8) Uani 1 1 d . . . . .
H39C H 0.6031 0.9141 0.3711 0.031 Uiso 1 1 calc R U . . .
H39D H 0.5542 0.8981 0.4233 0.031 Uiso 1 1 calc R U . . .
C39A C 1.1006(3) 0.2463(2) 0.20340(19) 0.0392(10) Uani 1 1 d . . . . .
H39A H 1.1418 0.2061 0.2096 0.047 Uiso 1 1 calc R U . . .
H39B H 1.1107 0.2516 0.1645 0.047 Uiso 1 1 calc R U . . .
C40 C 0.4620(2) 0.84514(17) 0.33422(15) 0.0208(7) Uani 1 1 d . . . . .
H40C H 0.4974 0.7994 0.3282 0.025 Uiso 1 1 calc R U . . .
H40D H 0.4482 0.8542 0.2945 0.025 Uiso 1 1 calc R U . . .
C40A C 0.9817(3) 0.2255(2) 0.19663(17) 0.0282(8) Uani 1 1 d . . . . .
H40A H 0.9390 0.2624 0.1851 0.034 Uiso 1 1 calc R U . . .
H40B H 0.9589 0.1776 0.1630 0.034 Uiso 1 1 calc R U . . .
C41A C 0.7900(2) 0.14963(16) 0.30089(14) 0.0174(6) Uani 1 1 d . . . . .
C41 C 0.2884(2) 0.66957(16) 0.30631(14) 0.0175(6) Uani 1 1 d . . . . .
C42A C 0.6813(2) 0.14829(17) 0.30373(14) 0.0194(7) Uani 1 1 d . . . . .
H42A H 0.6365 0.1776 0.2864 0.023 Uiso 1 1 calc R U . . .
C42 C 0.2341(2) 0.60886(16) 0.25499(15) 0.0200(7) Uani 1 1 d . . . . .
H42 H 0.2079 0.6151 0.2164 0.024 Uiso 1 1 calc R U . . .
C43A C 0.6384(2) 0.10569(17) 0.33094(14) 0.0211(7) Uani 1 1 d . . . . .
H43A H 0.5645 0.1049 0.3312 0.025 Uiso 1 1 calc R U . . .
C43 C 0.2181(2) 0.54106(17) 0.25921(16) 0.0220(7) Uani 1 1 d . . . . .
H43 H 0.1814 0.5012 0.2240 0.026 Uiso 1 1 calc R U . . .
C44 C 0.2558(2) 0.53145(17) 0.31519(16) 0.0235(7) Uani 1 1 d . . . . .
H44 H 0.2411 0.4858 0.3194 0.028 Uiso 1 1 calc R U . . .
C44A C 0.7031(3) 0.06400(17) 0.35796(16) 0.0246(7) Uani 1 1 d . . . . .
H44A H 0.6740 0.0341 0.3765 0.029 Uiso 1 1 calc R U . . .
C45 C 0.3150(2) 0.58857(17) 0.36493(16) 0.0216(7) Uani 1 1 d . . . . .
H45 H 0.3442 0.5807 0.4024 0.026 Uiso 1 1 calc R U . . .
C45A C 0.8114(3) 0.06641(17) 0.35763(15) 0.0220(7) Uani 1 1 d . . . . .
H45A H 0.8562 0.0391 0.3773 0.026 Uiso 1 1 calc R U . . .
C46A C 0.8557(2) 0.10822(16) 0.32895(14) 0.0191(7) Uani 1 1 d . . . . .
C46 C 0.3332(2) 0.65810(16) 0.36144(14) 0.0178(6) Uani 1 1 d . . . . .
C47 C 0.4021(2) 0.71466(16) 0.41798(14) 0.0189(7) Uani 1 1 d . . . . .
C47A C 0.9726(2) 0.10294(17) 0.33101(16) 0.0212(7) Uani 1 1 d . . . . .
C48 C 0.3602(3) 0.74986(18) 0.46960(15) 0.0236(7) Uani 1 1 d . . . . .
C48A C 1.0495(3) 0.15638(19) 0.37511(17) 0.0278(8) Uani 1 1 d . . . . .
C49 C 0.4222(3) 0.80493(19) 0.52166(16) 0.0305(8) Uani 1 1 d . . . . .
H49 H 0.3918 0.8311 0.5554 0.037 Uiso 1 1 calc R U . . .
C49A C 1.1589(3) 0.1510(2) 0.37681(18) 0.0346(9) Uani 1 1 d . . . . .
H49A H 1.2110 0.1881 0.4061 0.042 Uiso 1 1 calc R U . . .
C50 C 0.5281(3) 0.82052(19) 0.52304(17) 0.0325(9) Uani 1 1 d . . . . .
H50 H 0.5706 0.8572 0.5586 0.039 Uiso 1 1 calc R U . . .
C50A C 1.1889(3) 0.0897(2) 0.33436(19) 0.0375(10) Uani 1 1 d . . . . .
H50A H 1.2624 0.0864 0.3340 0.045 Uiso 1 1 calc R U . . .
C51 C 0.5742(3) 0.78447(18) 0.47438(16) 0.0279(8) Uani 1 1 d . . . . .
H51 H 0.6478 0.7949 0.4768 0.033 Uiso 1 1 calc R U . . .
C51A C 1.1153(3) 0.0335(2) 0.29274(18) 0.0328(9) Uani 1 1 d . . . . .
H51A H 1.1379 -0.0085 0.2652 0.039 Uiso 1 1 calc R U . . .
C52 C 0.5100(3) 0.73212(17) 0.42124(15) 0.0217(7) Uani 1 1 d . . . . .
C52A C 1.0069(3) 0.03976(19) 0.29201(17) 0.0257(8) Uani 1 1 d . . . . .
C53 C 0.2027(3) 0.7674(2) 0.51173(17) 0.0378(9) Uani 1 1 d . . . . .
H53D H 0.1274 0.7482 0.4999 0.057 Uiso 1 1 calc R U . . .
H53E H 0.2080 0.8190 0.5157 0.057 Uiso 1 1 calc R U . . .
H53F H 0.2361 0.7629 0.5515 0.057 Uiso 1 1 calc R U . . .
C53A C 0.9549(3) -0.0750(2) 0.2087(2) 0.0434(11) Uani 1 1 d . . . . .
H53A H 0.8899 -0.1072 0.1843 0.065 Uiso 1 1 calc R U . . .
H53B H 1.0047 -0.1019 0.2284 0.065 Uiso 1 1 calc R U . . .
H53C H 0.9884 -0.0581 0.1813 0.065 Uiso 1 1 calc R U . . .
C54 C 0.6493(3) 0.72042(19) 0.36529(18) 0.0300(8) Uani 1 1 d . . . . .
H54D H 0.6576 0.6989 0.3225 0.045 Uiso 1 1 calc R U . . .
H54E H 0.7057 0.7062 0.3928 0.045 Uiso 1 1 calc R U . . .
H54F H 0.6547 0.7738 0.3777 0.045 Uiso 1 1 calc R U . . .
C54A C 1.0833(3) 0.2695(2) 0.46057(19) 0.0490(11) Uani 1 1 d . . . . .
H54A H 1.0445 0.3075 0.4845 0.074 Uiso 1 1 calc R U . . .
H54B H 1.1265 0.2906 0.4397 0.074 Uiso 1 1 calc R U . . .
H54C H 1.1300 0.2499 0.4886 0.074 Uiso 1 1 calc R U . . .
Cl1 Cl 0.43745(6) 0.67248(4) 0.20990(4) 0.02045(16) Uani 1 1 d . . . . .
Cl1A Cl 0.77263(6) 0.32552(4) 0.37536(4) 0.02189(17) Uani 1 1 d . . . . .
P1 P 0.27096(6) 0.75548(4) 0.29081(4) 0.01592(17) Uani 1 1 d . . . . .
P1A P 0.81591(6) 0.20069(4) 0.25142(4) 0.01754(17) Uani 1 1 d . . . . .
Cl2 Cl 0.17623(6) 0.82613(4) 0.18386(3) 0.01794(16) Uani 1 1 d . . . . .
Cl2A Cl 0.69993(6) 0.29559(4) 0.16685(4) 0.02176(17) Uani 1 1 d . . . . .

loop_
_atom_site_aniso_label
_atom_site_aniso_U_11
_atom_site_aniso_U_22
_atom_site_aniso_U_33
_atom_site_aniso_U_23
_atom_site_aniso_U_13
_atom_site_aniso_U_12
Pd1 0.01270(11) 0.01511(12) 0.01562(12) 0.00270(9) 0.00301(9) 0.00160(9)
Pd1A 0.01254(11) 0.01730(12) 0.02030(13) 0.00775(10) 0.00455(9) 0.00329(9)
O1 0.0297(13) 0.0350(14) 0.0241(13) 0.0088(11) 0.0112(11) 0.0062(11)
O1A 0.0276(13) 0.0299(14) 0.0343(14) 0.0030(12) -0.0006(11) -0.0027(11)
O2 0.0188(11) 0.0207(12) 0.0282(13) 0.0073(10) 0.0057(10) 0.0016(9)
O2A 0.0282(13) 0.0195(12) 0.0429(15) 0.0030(11) 0.0154(12) 0.0101(10)
N1 0.0179(13) 0.0214(14) 0.0167(13) 0.0045(11) 0.0048(11) 0.0009(11)
N1A 0.0122(12) 0.0190(13) 0.0210(14) 0.0093(11) 0.0032(10) 0.0040(10)
N2 0.0144(13) 0.0218(14) 0.0184(14) 0.0032(11) 0.0005(11) 0.0016(11)
N2A 0.0143(13) 0.0199(14) 0.0347(16) 0.0166(13) 0.0075(12) 0.0045(11)
C1 0.034(3) 0.047(3) 0.015(2) 0.010(2) 0.007(2) -0.003(2)
C1' 0.030(7) 0.035(7) 0.023(6) 0.005(5) 0.012(5) 0.006(6)
C1A 0.026(2) 0.028(2) 0.075(3) 0.021(2) 0.004(2) 0.0057(17)
C2A 0.0196(16) 0.0204(17) 0.0324(19) 0.0093(15) 0.0067(14) 0.0046(13)
C2 0.033(2) 0.050(2) 0.0215(18) 0.0086(17) 0.0079(16) -0.0087(18)
C3 0.0135(14) 0.0167(15) 0.0210(16) 0.0040(13) 0.0038(12) 0.0062(12)
C3A 0.0160(15) 0.0197(16) 0.0184(16) 0.0097(13) 0.0081(12) 0.0032(12)
C4A 0.0202(17) 0.0276(19) 0.055(3) 0.0214(18) 0.0083(17) 0.0102(15)
C4 0.035(2) 0.042(2) 0.0140(16) 0.0025(16) -0.0023(15) -0.0064(17)
C5A 0.0126(15) 0.0181(16) 0.040(2) 0.0173(15) 0.0074(14) 0.0040(12)
C5 0.0174(15) 0.0204(16) 0.0171(16) -0.0037(13) 0.0010(13) -0.0047(13)
C6 0.0198(17) 0.0249(18) 0.0246(18) -0.0026(15) 0.0018(14) -0.0014(14)
C6A 0.0135(15) 0.0307(19) 0.047(2) 0.0244(18) 0.0091(15) 0.0079(14)
C7 0.0211(18) 0.037(2) 0.031(2) -0.0035(17) 0.0072(15) -0.0067(16)
C7A 0.0247(18) 0.038(2) 0.049(2) 0.031(2) 0.0159(17) 0.0115(16)
C8A 0.0274(19) 0.0232(19) 0.064(3) 0.0243(19) 0.0148(19) 0.0036(15)
C8 0.036(2) 0.034(2) 0.031(2) -0.0010(17) 0.0082(17) -0.0148(17)
C9 0.040(2) 0.0201(17) 0.0256(19) 0.0026(15) 0.0006(16) -0.0061(16)
C9A 0.0241(18) 0.0240(18) 0.048(2) 0.0153(17) 0.0137(17) 0.0045(15)
C10 0.0264(18) 0.0188(16) 0.0200(17) -0.0041(14) 0.0021(14) -0.0031(14)
C10A 0.0127(15) 0.0242(17) 0.041(2) 0.0170(16) 0.0089(14) 0.0054(13)
C11 0.0155(15) 0.0245(17) 0.0214(17) 0.0040(14) 0.0055(13) -0.0035(13)
C11A 0.0135(15) 0.0182(16) 0.0270(17) 0.0079(14) 0.0024(13) 0.0019(12)
C12 0.0180(16) 0.0278(18) 0.0284(18) 0.0055(15) 0.0064(14) -0.0002(14)
C12A 0.0206(16) 0.0224(17) 0.0232(17) 0.0063(14) 0.0006(14) 0.0025(14)
C13A 0.0271(19) 0.040(2) 0.0235(18) 0.0074(17) -0.0013(15) 0.0002(16)
C13 0.0152(17) 0.037(2) 0.047(2) 0.0072(19) 0.0018(16) 0.0001(15)
C14A 0.0186(18) 0.057(3) 0.035(2) 0.010(2) -0.0052(16) -0.0076(18)
C14 0.025(2) 0.039(2) 0.043(2) -0.0019(19) -0.0015(17) -0.0106(17)
C15A 0.0158(17) 0.048(2) 0.034(2) 0.0103(18) 0.0055(15) -0.0035(16)
C15 0.031(2) 0.0209(18) 0.040(2) -0.0016(16) 0.0051(17) -0.0056(15)
C16 0.0201(16) 0.0226(17) 0.0273(18) 0.0050(15) 0.0063(14) -0.0021(14)
C16A 0.0169(16) 0.0287(18) 0.0256(18) 0.0100(15) 0.0027(14) 0.0014(14)
C17A 0.0171(16) 0.0299(19) 0.039(2) 0.0178(17) 0.0020(15) 0.0031(14)
C17 0.0170(16) 0.0289(19) 0.035(2) -0.0017(16) -0.0024(15) 0.0035(15)
C18A 0.034(2) 0.039(2) 0.037(2) 0.0173(19) 0.0016(17) 0.0042(18)
C18 0.0209(19) 0.040(2) 0.054(3) 0.002(2) 0.0066(18) 0.0090(17)
C19A 0.0214(18) 0.043(2) 0.058(3) 0.030(2) 0.0016(18) 0.0052(17)
C19 0.033(2) 0.048(3) 0.045(3) 0.008(2) -0.0122(19) 0.0032(19)
C20 0.0249(18) 0.0188(17) 0.036(2) 0.0016(15) 0.0009(15) 0.0019(14)
C20A 0.0217(18) 0.042(2) 0.038(2) 0.0273(19) 0.0008(16) -0.0040(16)
C21 0.035(2) 0.035(2) 0.048(2) 0.0016(19) 0.0148(19) 0.0091(18)
C21A 0.054(3) 0.040(2) 0.037(2) 0.009(2) 0.000(2) 0.013(2)
C22A 0.038(2) 0.074(3) 0.051(3) 0.042(3) 0.016(2) 0.011(2)
C22 0.043(2) 0.028(2) 0.051(3) 0.0090(19) 0.003(2) 0.0084(18)
C23 0.0253(18) 0.0233(17) 0.0325(19) 0.0101(15) 0.0107(15) 0.0020(14)
C23A 0.0204(17) 0.0293(18) 0.0265(18) 0.0132(15) 0.0048(14) -0.0009(14)
C24 0.036(2) 0.0197(18) 0.047(2) 0.0054(17) 0.0160(18) 0.0032(16)
C24A 0.031(2) 0.040(2) 0.039(2) 0.0214(19) 0.0084(17) 0.0018(17)
C25A 0.0249(18) 0.038(2) 0.0281(19) 0.0061(17) 0.0099(15) -0.0003(16)
C25 0.039(2) 0.043(2) 0.059(3) 0.026(2) 0.016(2) -0.0015(19)
C26 0.0205(17) 0.0267(18) 0.0301(19) 0.0071(15) 0.0081(14) 0.0018(14)
C26A 0.0271(18) 0.0229(17) 0.0238(18) 0.0066(15) 0.0045(14) -0.0011(14)
C27A 0.036(2) 0.034(2) 0.031(2) 0.0061(17) 0.0076(17) 0.0070(17)
C27 0.0260(19) 0.039(2) 0.045(2) 0.0143(19) 0.0088(17) 0.0102(17)
C28 0.042(2) 0.044(2) 0.045(2) 0.014(2) 0.022(2) 0.016(2)
C28A 0.047(2) 0.041(2) 0.0243(19) 0.0111(18) 0.0042(17) 0.0037(19)
C29A 0.0185(16) 0.0253(17) 0.0204(16) 0.0062(14) 0.0075(13) 0.0038(13)
C29 0.0157(15) 0.0169(15) 0.0227(17) 0.0056(13) 0.0050(13) 0.0010(12)
C30A 0.0198(16) 0.0254(17) 0.0247(17) 0.0094(15) 0.0055(14) 0.0016(14)
C30 0.0157(16) 0.0295(18) 0.0286(18) 0.0110(15) 0.0037(14) 0.0002(14)
C31A 0.0287(19) 0.035(2) 0.0219(18) 0.0076(16) 0.0017(15) -0.0058(16)
C31 0.0213(18) 0.032(2) 0.048(2) 0.0171(18) 0.0069(17) 0.0028(15)
C32A 0.042(2) 0.032(2) 0.030(2) -0.0038(17) 0.0059(18) 0.0012(18)
C32 0.0227(19) 0.050(3) 0.063(3) 0.026(2) 0.0223(19) 0.0084(18)
C33A 0.037(2) 0.035(2) 0.037(2) -0.0018(18) 0.0153(18) 0.0065(18)
C33 0.0262(19) 0.047(2) 0.045(2) 0.015(2) 0.0219(18) 0.0087(18)
C34 0.0204(17) 0.0306(19) 0.0306(19) 0.0101(16) 0.0115(15) 0.0008(14)
C34A 0.0245(18) 0.0246(18) 0.034(2) -0.0014(16) 0.0090(15) 0.0056(15)
C35 0.0170(15) 0.0156(15) 0.0170(15) 0.0037(13) 0.0027(12) -0.0016(12)
C35A 0.0135(15) 0.0272(18) 0.0306(18) 0.0132(15) 0.0085(14) 0.0052(13)
C36 0.0200(16) 0.0173(16) 0.0249(17) 0.0051(14) 0.0051(14) 0.0016(13)
C36A 0.0180(16) 0.0283(19) 0.033(2) 0.0093(16) 0.0026(15) -0.0037(14)
C37 0.0317(19) 0.0153(16) 0.0265(18) 0.0015(14) 0.0072(15) 0.0010(14)
C37A 0.0186(18) 0.043(2) 0.044(2) 0.0141(19) 0.0001(16) -0.0071(16)
C38 0.0246(18) 0.0188(17) 0.0315(19) 0.0056(15) 0.0016(15) -0.0040(14)
C38A 0.0171(17) 0.042(2) 0.059(3) 0.026(2) 0.0041(17) -0.0060(16)
C39 0.0189(16) 0.0187(16) 0.035(2) 0.0087(15) -0.0001(15) -0.0049(13)
C39A 0.0189(18) 0.058(3) 0.046(2) 0.022(2) 0.0128(17) -0.0017(18)
C40 0.0152(15) 0.0183(16) 0.0255(17) 0.0044(14) 0.0035(13) -0.0006(13)
C40A 0.0190(17) 0.0317(19) 0.037(2) 0.0141(17) 0.0102(15) 0.0001(15)
C41A 0.0143(14) 0.0159(15) 0.0210(16) 0.0038(13) 0.0062(12) 0.0025(12)
C41 0.0172(15) 0.0140(15) 0.0200(16) 0.0037(13) 0.0053(13) 0.0011(12)
C42A 0.0181(15) 0.0198(16) 0.0183(16) 0.0042(13) 0.0040(13) 0.0032(13)
C42 0.0173(15) 0.0160(15) 0.0232(17) 0.0028(13) 0.0040(13) 0.0003(13)
C43A 0.0173(15) 0.0217(16) 0.0196(16) -0.0001(14) 0.0068(13) 0.0003(13)
C43 0.0146(15) 0.0184(16) 0.0285(18) 0.0028(14) 0.0047(13) 0.0014(13)
C44 0.0161(16) 0.0166(16) 0.041(2) 0.0118(15) 0.0119(15) 0.0012(13)
C44A 0.0275(18) 0.0188(16) 0.0279(18) 0.0064(14) 0.0110(15) -0.0021(14)
C45 0.0193(16) 0.0220(17) 0.0270(18) 0.0114(14) 0.0082(14) 0.0032(13)
C45A 0.0251(17) 0.0161(15) 0.0270(18) 0.0091(14) 0.0076(14) 0.0052(13)
C46A 0.0182(16) 0.0150(15) 0.0201(16) 0.0011(13) 0.0041(13) 0.0028(12)
C46 0.0139(15) 0.0181(15) 0.0227(16) 0.0066(13) 0.0078(13) 0.0032(12)
C47 0.0238(16) 0.0154(15) 0.0172(16) 0.0076(13) 0.0008(13) 0.0020(13)
C47A 0.0174(16) 0.0180(16) 0.0305(18) 0.0120(14) 0.0041(14) 0.0044(13)
C48 0.0286(18) 0.0231(17) 0.0227(17) 0.0124(14) 0.0060(14) 0.0066(14)
C48A 0.0244(18) 0.0303(19) 0.032(2) 0.0159(16) 0.0044(15) 0.0077(15)
C49 0.043(2) 0.0259(19) 0.0187(17) 0.0040(15) 0.0055(16) 0.0065(17)
C49A 0.0195(18) 0.045(2) 0.039(2) 0.0201(19) -0.0039(16) -0.0012(16)
C50 0.042(2) 0.0223(18) 0.0247(19) 0.0051(15) -0.0051(16) -0.0017(16)
C50A 0.0191(18) 0.053(3) 0.052(3) 0.031(2) 0.0119(17) 0.0155(18)
C51 0.0292(19) 0.0208(17) 0.031(2) 0.0113(15) -0.0018(15) 0.0000(15)
C51A 0.0249(19) 0.037(2) 0.043(2) 0.0187(18) 0.0126(17) 0.0125(16)
C52 0.0241(17) 0.0190(16) 0.0240(17) 0.0118(14) 0.0023(14) 0.0045(13)
C52A 0.0205(17) 0.0271(18) 0.037(2) 0.0189(16) 0.0087(15) 0.0106(14)
C53 0.040(2) 0.049(2) 0.029(2) 0.0140(18) 0.0183(17) 0.0165(19)
C53A 0.045(2) 0.0238(19) 0.058(3) 0.0020(19) 0.026(2) 0.0139(18)
C54 0.0192(17) 0.0267(18) 0.047(2) 0.0144(17) 0.0102(16) 0.0022(14)
C54A 0.042(2) 0.042(2) 0.041(2) -0.004(2) -0.003(2) -0.014(2)
Cl1 0.0181(4) 0.0213(4) 0.0220(4) 0.0064(3) 0.0061(3) 0.0074(3)
Cl1A 0.0266(4) 0.0193(4) 0.0201(4) 0.0072(3) 0.0050(3) 0.0083(3)
P1 0.0152(4) 0.0139(4) 0.0164(4) 0.0029(3) 0.0027(3) 0.0003(3)
P1A 0.0117(4) 0.0202(4) 0.0226(4) 0.0081(3) 0.0069(3) 0.0040(3)
Cl2 0.0150(3) 0.0177(4) 0.0215(4) 0.0063(3) 0.0056(3) 0.0047(3)
Cl2A 0.0187(4) 0.0261(4) 0.0219(4) 0.0092(3) 0.0063(3) 0.0007(3)

loop_
_atom_type_symbol
_atom_type_description
_atom_type_scat_dispersion_real
_atom_type_scat_dispersion_imag
_atom_type_scat_source
C C 0.0033 0.0016 'International Tables Vol C Tables 4.2.6.8 and 6.1.1.4'
H H 0.0000 0.0000 'International Tables Vol C Tables 4.2.6.8 and 6.1.1.4'
N N 0.0061 0.0033 'International Tables Vol C Tables 4.2.6.8 and 6.1.1.4'
O O 0.0106 0.0060 'International Tables Vol C Tables 4.2.6.8 and 6.1.1.4'
P P 0.1023 0.0942 'International Tables Vol C Tables 4.2.6.8 and 6.1.1.4'
Cl Cl 0.1484 0.1585 'International Tables Vol C Tables 4.2.6.8 and 6.1.1.4'
Pd Pd -0.9988 1.0072 'International Tables Vol C Tables 4.2.6.8 and 6.1.1.4'

loop_
_geom_angle_atom_site_label_1
_geom_angle_atom_site_label_2
_geom_angle_atom_site_label_3
_geom_angle
C3 Pd1 Cl1 95.36(8)
C3 Pd1 Cl2 86.20(8)
Cl1 Pd1 Cl2 172.41(3)
C3 Pd1 P1 175.05(8)
Cl1 Pd1 P1 88.49(3)
Cl2 Pd1 P1 90.39(3)
C3A Pd1A Cl1A 95.26(9)
C3A Pd1A Cl2A 85.58(9)
Cl1A Pd1A Cl2A 173.55(3)
C3A Pd1A P1A 174.83(9)
Cl1A Pd1A P1A 89.01(3)
Cl2A Pd1A P1A 90.51(3)
C48 O1 C53 118.1(3)
C48A O1A C54A 117.4(3)
C52 O2 C54 117.5(3)
C52A O2A C53A 118.2(3)
C3 N1 C11 121.6(3)
C3 N1 C2 123.2(3)
C11 N1 C2 115.2(3)
C3A N1A C11A 122.3(2)
C3A N1A C2A 123.3(2)
C11A N1A C2A 114.4(2)
C3 N2 C5 121.2(3)
C3 N2 C4 123.0(3)
C5 N2 C4 115.7(2)
C3A N2A C5A 120.5(2)
C3A N2A C4A 124.0(3)
C5A N2A C4A 115.4(2)
C4 C1 C2 105.4(4)
C4 C1 H1A 110.7
C2 C1 H1A 110.7
C4 C1 H1B 110.7
C2 C1 H1B 110.7
H1A C1 H1B 108.8
C2 C1' C4 97.4(7)
C2 C1' H1'A 112.3
C4 C1' H1'A 112.3
C2 C1' H1'B 112.3
C4 C1' H1'B 112.3
H1'A C1' H1'B 109.9
C4A C1A C2A 111.5(3)
C4A C1A H1AA 109.3
C2A C1A H1AA 109.3
C4A C1A H1AB 109.3
C2A C1A H1AB 109.3
H1AA C1A H1AB 108.0
N1A C2A C1A 110.2(3)
N1A C2A H2AA 109.6
C1A C2A H2AA 109.6
N1A C2A H2AB 109.6
C1A C2A H2AB 109.6
H2AA C2A H2AB 108.1
N1 C2 C1 106.0(3)
N1 C2 C1' 113.5(5)
N1 C2 H2C 108.9
C1' C2 H2C 108.9
N1 C2 H2D 108.9
C1' C2 H2D 108.9
H2C C2 H2D 107.7
N1 C2 H2A 110.5
C1 C2 H2A 110.5
N1 C2 H2B 110.5
C1 C2 H2B 110.5
H2A C2 H2B 108.7
N1 C3 N2 118.1(3)
N1 C3 Pd1 123.6(2)
N2 C3 Pd1 117.6(2)
N2A C3A N1A 117.6(3)
N2A C3A Pd1A 118.1(2)
N1A C3A Pd1A 123.1(2)
C1A C4A N2A 111.4(3)
C1A C4A H4AA 109.3
N2A C4A H4AA 109.3
C1A C4A H4AB 109.3
N2A C4A H4AB 109.3
H4AA C4A H4AB 108.0
N2 C4 C1 110.2(3)
N2 C4 C1' 109.2(5)
N2 C4 H4C 109.8
C1' C4 H4C 109.8
N2 C4 H4D 109.8
C1' C4 H4D 109.8
H4C C4 H4D 108.3
N2 C4 H4A 109.6
C1 C4 H4A 109.6
N2 C4 H4B 109.6
C1 C4 H4B 109.6
H4A C4 H4B 108.1
C10A C5A C6A 121.8(3)
C10A C5A N2A 120.2(3)
C6A C5A N2A 117.7(3)
C6 C5 C10 121.7(3)
C6 C5 N2 119.9(3)
C10 C5 N2 118.3(3)
C5 C6 C7 117.7(3)
C5 C6 C17 122.9(3)
C7 C6 C17 119.3(3)
C7A C6A C5A 117.3(3)
C7A C6A C20A 119.7(3)
C5A C6A C20A 122.8(3)
C8 C7 C6 121.6(3)
C8 C7 H7 119.2
C6 C7 H7 119.2
C8A C7A C6A 121.4(4)
C8A C7A H7A 119.3
C6A C7A H7A 119.3
C9A C8A C7A 119.9(3)
C9A C8A H8A 120.0
C7A C8A H8A 120.0
C7 C8 C9 119.7(4)
C7 C8 H8 120.1
C9 C8 H8 120.1
C8 C9 C10 121.5(4)
C8 C9 H9 119.2
C10 C9 H9 119.2
C8A C9A C10A 121.3(4)
C8A C9A H9A 119.4
C10A C9A H9A 119.4
C9 C10 C5 117.6(3)
C9 C10 C20 119.9(3)
C5 C10 C20 122.5(3)
C9A C10A C5A 117.9(3)
C9A C10A C17A 118.6(3)
C5A C10A C17A 123.3(3)
C16 C11 C12 121.8(3)
C16 C11 N1 119.5(3)
C12 C11 N1 118.3(3)
C12A C11A C16A 121.7(3)
C12A C11A N1A 119.5(3)
C16A C11A N1A 118.5(3)
C13 C12 C11 117.3(3)
C13 C12 C26 120.4(3)
C11 C12 C26 122.2(3)
C13A C12A C11A 118.0(3)
C13A C12A C26A 119.7(3)
C11A C12A C26A 122.3(3)
C12A C13A C14A 121.6(3)
C12A C13A H13A 119.2
C14A C13A H13A 119.2
C14 C13 C12 121.3(3)
C14 C13 H13 119.4
C12 C13 H13 119.4
C15A C14A C13A 120.0(3)
C15A C14A H14A 120.0
C13A C14A H14A 120.0
C15 C14 C13 120.1(3)
C15 C14 H14 119.9
C13 C14 H14 119.9
C14A C15A C16A 121.1(3)
C14A C15A H15A 119.4
C16A C15A H15A 119.4
C14 C15 C16 121.5(3)
C14 C15 H15 119.2
C16 C15 H15 119.2
C15 C16 C11 117.9(3)
C15 C16 C23 119.6(3)
C11 C16 C23 122.4(3)
C15A C16A C11A 117.6(3)
C15A C16A C23A 119.0(3)
C11A C16A C23A 123.4(3)
C10A C17A C18A 113.8(3)
C10A C17A C19A 109.5(3)
C18A C17A C19A 108.5(3)
C10A C17A H17A 108.3
C18A C17A H17A 108.3
C19A C17A H17A 108.3
C6 C17 C18 113.3(3)
C6 C17 C19 110.1(3)
C18 C17 C19 108.9(3)
C6 C17 H17 108.1
C18 C17 H17 108.1
C19 C17 H17 108.1
C17A C18A H18A 109.5
C17A C18A H18B 109.5
H18A C18A H18B 109.5
C17A C18A H18C 109.5
H18A C18A H18C 109.5
H18B C18A H18C 109.5
C17 C18 H18D 109.5
C17 C18 H18E 109.5
H18D C18 H18E 109.5
C17 C18 H18F 109.5
H18D C18 H18F 109.5
H18E C18 H18F 109.5
C17A C19A H19A 109.5
C17A C19A H19B 109.5
H19A C19A H19B 109.5
C17A C19A H19C 109.5
H19A C19A H19C 109.5
H19B C19A H19C 109.5
C17 C19 H19D 109.5
C17 C19 H19E 109.5
H19D C19 H19E 109.5
C17 C19 H19F 109.5
H19D C19 H19F 109.5
H19E C19 H19F 109.5
C22 C20 C10 113.8(3)
C22 C20 C21 109.4(3)
C10 C20 C21 110.4(3)
C22 C20 H20 107.7
C10 C20 H20 107.7
C21 C20 H20 107.7
C22A C20A C6A 115.2(3)
C22A C20A C21A 108.9(3)
C6A C20A C21A 110.6(3)
C22A C20A H20A 107.3
C6A C20A H20A 107.3
C21A C20A H20A 107.3
C20 C21 H21D 109.5
C20 C21 H21E 109.5
H21D C21 H21E 109.5
C20 C21 H21F 109.5
H21D C21 H21F 109.5
H21E C21 H21F 109.5
C20A C21A H21A 109.5
C20A C21A H21B 109.5
H21A C21A H21B 109.5
C20A C21A H21C 109.5
H21A C21A H21C 109.5
H21B C21A H21C 109.5
C20A C22A H22A 109.5
C20A C22A H22B 109.5
H22A C22A H22B 109.5
C20A C22A H22C 109.5
H22A C22A H22C 109.5
H22B C22A H22C 109.5
C20 C22 H22D 109.5
C20 C22 H22E 109.5
H22D C22 H22E 109.5
C20 C22 H22F 109.5
H22D C22 H22F 109.5
H22E C22 H22F 109.5
C16 C23 C24 112.0(3)
C16 C23 C25 110.0(3)
C24 C23 C25 109.5(3)
C16 C23 H23 108.4
C24 C23 H23 108.4
C25 C23 H23 108.4
C16A C23A C25A 111.4(3)
C16A C23A C24A 110.6(3)
C25A C23A C24A 110.0(3)
C16A C23A H23A 108.2
C25A C23A H23A 108.2
C24A C23A H23A 108.2
C23 C24 H24D 109.5
C23 C24 H24E 109.5
H24D C24 H24E 109.5
C23 C24 H24F 109.5
H24D C24 H24F 109.5
H24E C24 H24F 109.5
C23A C24A H24A 109.5
C23A C24A H24B 109.5
H24A C24A H24B 109.5
C23A C24A H24C 109.5
H24A C24A H24C 109.5
H24B C24A H24C 109.5
C23A C25A H25A 109.5
C23A C25A H25B 109.5
H25A C25A H25B 109.5
C23A C25A H25C 109.5
H25A C25A H25C 109.5
H25B C25A H25C 109.5
C23 C25 H25D 109.5
C23 C25 H25E 109.5
H25D C25 H25E 109.5
C23 C25 H25F 109.5
H25D C25 H25F 109.5
H25E C25 H25F 109.5
C12 C26 C27 113.2(3)
C12 C26 C28 110.2(3)
C27 C26 C28 108.6(3)
C12 C26 H26 108.2
C27 C26 H26 108.2
C28 C26 H26 108.2
C27A C26A C28A 109.1(3)
C27A C26A C12A 111.4(3)
C28A C26A C12A 113.6(3)
C27A C26A H26A 107.5
C28A C26A H26A 107.5
C12A C26A H26A 107.5
C26A C27A H27A 109.5
C26A C27A H27B 109.5
H27A C27A H27B 109.5
C26A C27A H27C 109.5
H27A C27A H27C 109.5
H27B C27A H27C 109.5
C26 C27 H27D 109.5
C26 C27 H27E 109.5
H27D C27 H27E 109.5
C26 C27 H27F 109.5
H27D C27 H27F 109.5
H27E C27 H27F 109.5
C26 C28 H28D 109.5
C26 C28 H28E 109.5
H28D C28 H28E 109.5
C26 C28 H28F 109.5
H28D C28 H28F 109.5
H28E C28 H28F 109.5
C26A C28A H28A 109.5
C26A C28A H28B 109.5
H28A C28A H28B 109.5
C26A C28A H28C 109.5
H28A C28A H28C 109.5
H28B C28A H28C 109.5
C34A C29A C30A 108.9(3)
C34A C29A P1A 114.5(2)
C30A C29A P1A 113.9(2)
C34A C29A H29A 106.3
C30A C29A H29A 106.3
P1A C29A H29A 106.3
C30 C29 C34 109.7(3)
C30 C29 P1 114.0(2)
C34 C29 P1 113.9(2)
C30 C29 H29 106.2
C34 C29 H29 106.2
P1 C29 H29 106.2
C31A C30A C29A 109.9(3)
C31A C30A H30A 109.7
C29A C30A H30A 109.7
C31A C30A H30B 109.7
C29A C30A H30B 109.7
H30A C30A H30B 108.2
C29 C30 C31 110.0(3)
C29 C30 H30C 109.7
C31 C30 H30C 109.7
C29 C30 H30D 109.7
C31 C30 H30D 109.7
H30C C30 H30D 108.2
C32A C31A C30A 111.1(3)
C32A C31A H31A 109.4
C30A C31A H31A 109.4
C32A C31A H31B 109.4
C30A C31A H31B 109.4
H31A C31A H31B 108.0
C32 C31 C30 111.5(3)
C32 C31 H31C 109.3
C30 C31 H31C 109.3
C32 C31 H31D 109.3
C30 C31 H31D 109.3
H31C C31 H31D 108.0
C31A C32A C33A 110.7(3)
C31A C32A H32A 109.5
C33A C32A H32A 109.5
C31A C32A H32B 109.5
C33A C32A H32B 109.5
H32A C32A H32B 108.1
C33 C32 C31 111.3(3)
C33 C32 H32C 109.4
C31 C32 H32C 109.4
C33 C32 H32D 109.4
C31 C32 H32D 109.4
H32C C32 H32D 108.0
C32A C33A C34A 111.6(3)
C32A C33A H33A 109.3
C34A C33A H33A 109.3
C32A C33A H33B 109.3
C34A C33A H33B 109.3
H33A C33A H33B 108.0
C32 C33 C34 110.5(3)
C32 C33 H33C 109.5
C34 C33 H33C 109.5
C32 C33 H33D 109.5
C34 C33 H33D 109.5
H33C C33 H33D 108.1
C29 C34 C33 110.9(3)
C29 C34 H34C 109.5
C33 C34 H34C 109.5
C29 C34 H34D 109.5
C33 C34 H34D 109.5
H34C C34 H34D 108.1
C29A C34A C33A 110.9(3)
C29A C34A H34A 109.5
C33A C34A H34A 109.5
C29A C34A H34B 109.5
C33A C34A H34B 109.5
H34A C34A H34B 108.0
C36 C35 C40 108.7(2)
C36 C35 P1 112.8(2)
C40 C35 P1 109.1(2)
C36 C35 H35 108.7
C40 C35 H35 108.7
P1 C35 H35 108.7
C40A C35A C36A 109.3(3)
C40A C35A P1A 111.7(2)
C36A C35A P1A 109.7(2)
C40A C35A H35A 108.7
C36A C35A H35A 108.7
P1A C35A H35A 108.7
C37 C36 C35 110.2(3)
C37 C36 H36C 109.6
C35 C36 H36C 109.6
C37 C36 H36D 109.6
C35 C36 H36D 109.6
H36C C36 H36D 108.1
C37A C36A C35A 110.9(3)
C37A C36A H36A 109.5
C35A C36A H36A 109.5
C37A C36A H36B 109.5
C35A C36A H36B 109.5
H36A C36A H36B 108.0
C38 C37 C36 111.8(3)
C38 C37 H37C 109.3
C36 C37 H37C 109.3
C38 C37 H37D 109.3
C36 C37 H37D 109.3
H37C C37 H37D 107.9
C38A C37A C36A 111.3(3)
C38A C37A H37A 109.4
C36A C37A H37A 109.4
C38A C37A H37B 109.4
C36A C37A H37B 109.4
H37A C37A H37B 108.0
C37 C38 C39 110.9(3)
C37 C38 H38C 109.5
C39 C38 H38C 109.5
C37 C38 H38D 109.5
C39 C38 H38D 109.5
H38C C38 H38D 108.0
C39A C38A C37A 110.7(3)
C39A C38A H38A 109.5
C37A C38A H38A 109.5
C39A C38A H38B 109.5
C37A C38A H38B 109.5
H38A C38A H38B 108.1
C40 C39 C38 110.5(3)
C40 C39 H39C 109.5
C38 C39 H39C 109.5
C40 C39 H39D 109.5
C38 C39 H39D 109.5
H39C C39 H39D 108.1
C38A C39A C40A 113.0(3)
C38A C39A H39A 109.0
C40A C39A H39A 109.0
C38A C39A H39B 109.0
C40A C39A H39B 109.0
H39A C39A H39B 107.8
C39 C40 C35 111.4(3)
C39 C40 H40C 109.4
C35 C40 H40C 109.4
C39 C40 H40D 109.4
C35 C40 H40D 109.4
H40C C40 H40D 108.0
C35A C40A C39A 110.9(3)
C35A C40A H40A 109.5
C39A C40A H40A 109.5
C35A C40A H40B 109.5
C39A C40A H40B 109.5
H40A C40A H40B 108.0
C46A C41A C42A 118.1(3)
C46A C41A P1A 131.0(2)
C42A C41A P1A 110.5(2)
C46 C41 C42 118.1(3)
C46 C41 P1 130.1(2)
C42 C41 P1 111.2(2)
C43A C42A C41A 121.9(3)
C43A C42A H42A 119.0
C41A C42A H42A 119.0
C43 C42 C41 122.0(3)
C43 C42 H42 119.0
C41 C42 H42 119.0
C42A C43A C44A 119.9(3)
C42A C43A H43A 120.1
C44A C43A H43A 120.1
C42 C43 C44 119.4(3)
C42 C43 H43 120.3
C44 C43 H43 120.3
C45 C44 C43 119.7(3)
C45 C44 H44 120.2
C43 C44 H44 120.2
C43A C44A C45A 119.2(3)
C43A C44A H44A 120.4
C45A C44A H44A 120.4
C44 C45 C46 121.7(3)
C44 C45 H45 119.2
C46 C45 H45 119.2
C44A C45A C46A 121.5(3)
C44A C45A H45A 119.2
C46A C45A H45A 119.2
C45A C46A C41A 119.3(3)
C45A C46A C47A 114.8(3)
C41A C46A C47A 125.9(3)
C41 C46 C45 118.8(3)
C41 C46 C47 124.8(3)
C45 C46 C47 116.4(3)
C48 C47 C52 118.3(3)
C48 C47 C46 120.3(3)
C52 C47 C46 121.4(3)
C48A C47A C52A 118.6(3)
C48A C47A C46A 121.4(3)
C52A C47A C46A 119.7(3)
O1 C48 C47 114.9(3)
O1 C48 C49 124.2(3)
C47 C48 C49 120.9(3)
O1A C48A C47A 114.7(3)
O1A C48A C49A 124.2(3)
C47A C48A C49A 121.0(3)
C50 C49 C48 118.9(3)
C50 C49 H49 120.6
C48 C49 H49 120.6
C50A C49A C48A 118.2(3)
C50A C49A H49A 120.9
C48A C49A H49A 120.9
C51 C50 C49 122.0(3)
C51 C50 H50 119.0
C49 C50 H50 119.0
C51A C50A C49A 122.2(3)
C51A C50A H50A 118.9
C49A C50A H50A 118.9
C50 C51 C52 118.5(3)
C50 C51 H51 120.7
C52 C51 H51 120.7
C50A C51A C52A 118.7(3)
C50A C51A H51A 120.7
C52A C51A H51A 120.7
O2 C52 C51 123.3(3)
O2 C52 C47 115.5(3)
C51 C52 C47 121.2(3)
O2A C52A C51A 124.0(3)
O2A C52A C47A 115.1(3)
C51A C52A C47A 121.0(3)
O1 C53 H53D 109.5
O1 C53 H53E 109.5
H53D C53 H53E 109.5
O1 C53 H53F 109.5
H53D C53 H53F 109.5
H53E C53 H53F 109.5
O2A C53A H53A 109.5
O2A C53A H53B 109.5
H53A C53A H53B 109.5
O2A C53A H53C 109.5
H53A C53A H53C 109.5
H53B C53A H53C 109.5
O2 C54 H54D 109.5
O2 C54 H54E 109.5
H54D C54 H54E 109.5
O2 C54 H54F 109.5
H54D C54 H54F 109.5
H54E C54 H54F 109.5
O1A C54A H54A 109.5
O1A C54A H54B 109.5
H54A C54A H54B 109.5
O1A C54A H54C 109.5
H54A C54A H54C 109.5
H54B C54A H54C 109.5
C41 P1 C29 101.74(14)
C41 P1 C35 113.34(14)
C29 P1 C35 104.73(13)
C41 P1 Pd1 110.83(10)
C29 P1 Pd1 114.41(11)
C35 P1 Pd1 111.38(10)
C41A P1A C29A 102.12(15)
C41A P1A C35A 113.47(14)
C29A P1A C35A 104.30(14)
C41A P1A Pd1A 110.90(10)
C29A P1A Pd1A 114.44(11)
C35A P1A Pd1A 111.22(11)

loop_
_geom_bond_atom_site_label_1
_geom_bond_atom_site_label_2
_geom_bond_distance
Pd1 C3 2.066(3)
Pd1 Cl1 2.3196(8)
Pd1 Cl2 2.3214(8)
Pd1 P1 2.3301(9)
Pd1A C3A 2.062(3)
Pd1A Cl1A 2.3076(9)
Pd1A Cl2A 2.3292(9)
Pd1A P1A 2.3447(9)
O1 C48 1.366(4)
O1 C53 1.445(4)
O1A C48A 1.373(4)
O1A C54A 1.421(4)
O2 C52 1.374(4)
O2 C54 1.434(4)
O2A C52A 1.356(4)
O2A C53A 1.434(4)
N1 C3 1.340(4)
N1 C11 1.452(4)
N1 C2 1.478(4)
N1A C3A 1.351(4)
N1A C11A 1.458(4)
N1A C2A 1.487(4)
N2 C3 1.352(4)
N2 C5 1.452(4)
N2 C4 1.477(4)
N2A C3A 1.347(4)
N2A C5A 1.456(4)
N2A C4A 1.485(4)
C1 C4 1.486(6)
C1 C2 1.566(6)
C1 H1A 0.9900
C1 H1B 0.9900
C1' C2 1.574(12)
C1' C4 1.658(13)
C1' H1'A 0.9900
C1' H1'B 0.9900
C1A C4A 1.465(5)
C1A C2A 1.494(5)
C1A H1AA 0.9900
C1A H1AB 0.9900
C2A H2AA 0.9900
C2A H2AB 0.9900
C2 H2C 0.9900
C2 H2D 0.9900
C2 H2A 0.9900
C2 H2B 0.9900
C4A H4AA 0.9900
C4A H4AB 0.9900
C4 H4C 0.9900
C4 H4D 0.9900
C4 H4A 0.9900
C4 H4B 0.9900
C5A C10A 1.400(5)
C5A C6A 1.415(5)
C5 C6 1.398(4)
C5 C10 1.413(5)
C6 C7 1.403(5)
C6 C17 1.522(5)
C6A C7A 1.395(5)
C6A C20A 1.524(5)
C7 C8 1.372(5)
C7 H7 0.9500
C7A C8A 1.388(5)
C7A H7A 0.9500
C8A C9A 1.379(5)
C8A H8A 0.9500
C8 C9 1.384(5)
C8 H8 0.9500
C9 C10 1.393(5)
C9 H9 0.9500
C9A C10A 1.397(5)
C9A H9A 0.9500
C10 C20 1.530(5)
C10A C17A 1.529(5)
C11 C16 1.399(4)
C11 C12 1.417(4)
C11A C12A 1.408(4)
C11A C16A 1.409(4)
C12 C13 1.396(5)
C12 C26 1.526(5)
C12A C13A 1.384(5)
C12A C26A 1.534(5)
C13A C14A 1.388(5)
C13A H13A 0.9500
C13 C14 1.382(5)
C13 H13 0.9500
C14A C15A 1.377(5)
C14A H14A 0.9500
C14 C15 1.375(5)
C14 H14 0.9500
C15A C16A 1.407(4)
C15A H15A 0.9500
C15 C16 1.390(5)
C15 H15 0.9500
C16 C23 1.526(5)
C16A C23A 1.516(5)
C17A C18A 1.539(5)
C17A C19A 1.541(4)
C17A H17A 1.0000
C17 C18 1.530(5)
C17 C19 1.537(5)
C17 H17 1.0000
C18A H18A 0.9800
C18A H18B 0.9800
C18A H18C 0.9800
C18 H18D 0.9800
C18 H18E 0.9800
C18 H18F 0.9800
C19A H19A 0.9800
C19A H19B 0.9800
C19A H19C 0.9800
C19 H19D 0.9800
C19 H19E 0.9800
C19 H19F 0.9800
C20 C22 1.525(5)
C20 C21 1.532(5)
C20 H20 1.0000
C20A C22A 1.521(5)
C20A C21A 1.531(5)
C20A H20A 1.0000
C21 H21D 0.9800
C21 H21E 0.9800
C21 H21F 0.9800
C21A H21A 0.9800
C21A H21B 0.9800
C21A H21C 0.9800
C22A H22A 0.9800
C22A H22B 0.9800
C22A H22C 0.9800
C22 H22D 0.9800
C22 H22E 0.9800
C22 H22F 0.9800
C23 C24 1.525(5)
C23 C25 1.543(5)
C23 H23 1.0000
C23A C25A 1.526(5)
C23A C24A 1.529(5)
C23A H23A 1.0000
C24 H24D 0.9800
C24 H24E 0.9800
C24 H24F 0.9800
C24A H24A 0.9800
C24A H24B 0.9800
C24A H24C 0.9800
C25A H25A 0.9800
C25A H25B 0.9800
C25A H25C 0.9800
C25 H25D 0.9800
C25 H25E 0.9800
C25 H25F 0.9800
C26 C27 1.530(5)
C26 C28 1.534(5)
C26 H26 1.0000
C26A C27A 1.528(5)
C26A C28A 1.533(5)
C26A H26A 1.0000
C27A H27A 0.9800
C27A H27B 0.9800
C27A H27C 0.9800
C27 H27D 0.9800
C27 H27E 0.9800
C27 H27F 0.9800
C28 H28D 0.9800
C28 H28E 0.9800
C28 H28F 0.9800
C28A H28A 0.9800
C28A H28B 0.9800
C28A H28C 0.9800
C29A C34A 1.534(4)
C29A C30A 1.539(4)
C29A P1A 1.847(3)
C29A H29A 1.0000
C29 C30 1.534(4)
C29 C34 1.535(4)
C29 P1 1.853(3)
C29 H29 1.0000
C30A C31A 1.534(4)
C30A H30A 0.9900
C30A H30B 0.9900
C30 C31 1.537(4)
C30 H30C 0.9900
C30 H30D 0.9900
C31A C32A 1.528(5)
C31A H31A 0.9900
C31A H31B 0.9900
C31 C32 1.534(5)
C31 H31C 0.9900
C31 H31D 0.9900
C32A C33A 1.537(5)
C32A H32A 0.9900
C32A H32B 0.9900
C32 C33 1.535(5)
C32 H32C 0.9900
C32 H32D 0.9900
C33A C34A 1.541(5)
C33A H33A 0.9900
C33A H33B 0.9900
C33 C34 1.540(4)
C33 H33C 0.9900
C33 H33D 0.9900
C34 H34C 0.9900
C34 H34D 0.9900
C34A H34A 0.9900
C34A H34B 0.9900
C35 C36 1.542(4)
C35 C40 1.546(4)
C35 P1 1.860(3)
C35 H35 1.0000
C35A C40A 1.536(5)
C35A C36A 1.547(5)
C35A P1A 1.863(3)
C35A H35A 1.0000
C36 C37 1.531(4)
C36 H36C 0.9900
C36 H36D 0.9900
C36A C37A 1.534(4)
C36A H36A 0.9900
C36A H36B 0.9900
C37 C38 1.531(5)
C37 H37C 0.9900
C37 H37D 0.9900
C37A C38A 1.518(5)
C37A H37A 0.9900
C37A H37B 0.9900
C38 C39 1.531(4)
C38 H38C 0.9900
C38 H38D 0.9900
C38A C39A 1.519(5)
C38A H38A 0.9900
C38A H38B 0.9900
C39 C40 1.528(4)
C39 H39C 0.9900
C39 H39D 0.9900
C39A C40A 1.535(4)
C39A H39A 0.9900
C39A H39B 0.9900
C40 H40C 0.9900
C40 H40D 0.9900
C40A H40A 0.9900
C40A H40B 0.9900
C41A C46A 1.401(4)
C41A C42A 1.413(4)
C41A P1A 1.843(3)
C41 C46 1.400(4)
C41 C42 1.415(4)
C41 P1 1.843(3)
C42A C43A 1.377(4)
C42A H42A 0.9500
C42 C43 1.376(4)
C42 H42 0.9500
C43A C44A 1.386(5)
C43A H43A 0.9500
C43 C44 1.384(5)
C43 H43 0.9500
C44 C45 1.382(4)
C44 H44 0.9500
C44A C45A 1.393(4)
C44A H44A 0.9500
C45 C46 1.407(4)
C45 H45 0.9500
C45A C46A 1.400(4)
C45A H45A 0.9500
C46A C47A 1.500(4)
C46 C47 1.502(4)
C47 C48 1.397(4)
C47 C52 1.402(4)
C47A C48A 1.395(5)
C47A C52A 1.405(4)
C48 C49 1.401(5)
C48A C49A 1.405(5)
C49 C50 1.381(5)
C49 H49 0.9500
C49A C50A 1.393(5)
C49A H49A 0.9500
C50 C51 1.379(5)
C50 H50 0.9500
C50A C51A 1.381(5)
C50A H50A 0.9500
C51 C52 1.402(4)
C51 H51 0.9500
C51A C52A 1.397(4)
C51A H51A 0.9500
C53 H53D 0.9800
C53 H53E 0.9800
C53 H53F 0.9800
C53A H53A 0.9800
C53A H53B 0.9800
C53A H53C 0.9800
C54 H54D 0.9800
C54 H54E 0.9800
C54 H54F 0.9800
C54A H54A 0.9800
C54A H54B 0.9800
C54A H54C 0.9800
